data_4034485
loop_
_publ_author_name
'Chang, Meng-Yang'
'Wu, Yan-Shin'
'Tsai, Yu-Lin'
'Chen, Hsing-Yin'

_publ_section_title
;
 Synthesis of 2-Sulfonyl Indenes and Indanes.
;
_journal_issue 18
_journal_name_full 'The Journal of organic chemistry'
_journal_page_first 11699
_journal_page_last 11723
_journal_paper_doi 10.1021/acs.joc.9b01606
_journal_volume 84
_journal_year 2019
_chemical_formula_sum 'C22 H21 N O5 S'
_chemical_formula_weight 411.46
_space_group_crystal_system monoclinic
_space_group_IT_number 14
_space_group_name_Hall '-P 2ybc'
_space_group_name_H-M_alt 'P 1 21/c 1'
_atom_sites_solution_hydrogens geom
_audit_creation_method SHELXL-2014/6
_cell_angle_alpha 90
_cell_angle_beta 90.935(3)
_cell_angle_gamma 90
_cell_formula_units_Z 4
_cell_length_a 10.8179(10)
_cell_length_b 10.4282(10)
_cell_length_c 16.7152(16)
_cell_measurement_reflns_used 2764
_cell_measurement_temperature 100(2)
_cell_measurement_theta_max 25.9516
_cell_measurement_theta_min 2.9619
_cell_volume 1885.4(3)
_computing_cell_refinement 'SAINT V8.34A (Bruker AXS Inc., 2013)'
_computing_data_collection 'Bruker APEX2'
_computing_data_reduction 'SAINT V8.34A (Bruker AXS Inc., 2013)'
_computing_molecular_graphics 'Bruker SHELXTL'
_computing_publication_material 'Bruker SHELXTL'
_computing_structure_refinement 'SHELXL-2014/6 (Sheldrick, 2014)'
_diffrn_ambient_temperature 100(2)
_diffrn_detector_area_resol_mean 8.3333
_diffrn_measured_fraction_theta_full 1.000
_diffrn_measured_fraction_theta_max 0.995
_diffrn_measurement_device_type 'Bruker APEX-II CCD'
_diffrn_measurement_method '\f and \w scans'
_diffrn_radiation_type MoK\a
_diffrn_radiation_wavelength 0.71073
_diffrn_reflns_av_R_equivalents 0.0506
_diffrn_reflns_av_unetI/netI 0.0469
_diffrn_reflns_Laue_measured_fraction_full 1.000
_diffrn_reflns_Laue_measured_fraction_max 0.995
_diffrn_reflns_limit_h_max 13
_diffrn_reflns_limit_h_min -13
_diffrn_reflns_limit_k_max 13
_diffrn_reflns_limit_k_min -7
_diffrn_reflns_limit_l_max 20
_diffrn_reflns_limit_l_min -20
_diffrn_reflns_number 15664
_diffrn_reflns_point_group_measured_fraction_full 1.000
_diffrn_reflns_point_group_measured_fraction_max 0.995
_diffrn_reflns_theta_full 25.242
_diffrn_reflns_theta_max 26.422
_diffrn_reflns_theta_min 1.883
_exptl_absorpt_coefficient_mu 0.208
_exptl_absorpt_correction_T_max 0.9485
_exptl_absorpt_correction_T_min 0.9005
_exptl_absorpt_correction_type multi-scan
_exptl_absorpt_process_details 'SADABS V2014/4 (Bruker AXS Inc.)'
_exptl_crystal_colour Colorless
_exptl_crystal_density_diffrn 1.450
_exptl_crystal_density_meas ?
_exptl_crystal_density_method 'not measured'
_exptl_crystal_description Lump
_exptl_crystal_F_000 864
_exptl_crystal_size_max 0.20
_exptl_crystal_size_mid 0.17
_exptl_crystal_size_min 0.15
_refine_diff_density_max 0.329
_refine_diff_density_min -0.466
_refine_diff_density_rms 0.055
_refine_ls_extinction_method none
_refine_ls_goodness_of_fit_ref 1.027
_refine_ls_hydrogen_treatment constr
_refine_ls_matrix_type full
_refine_ls_number_parameters 264
_refine_ls_number_reflns 3860
_refine_ls_number_restraints 0
_refine_ls_restrained_S_all 1.027
_refine_ls_R_factor_all 0.0546
_refine_ls_R_factor_gt 0.0382
_refine_ls_shift/su_max 0.000
_refine_ls_shift/su_mean 0.000
_refine_ls_structure_factor_coef Fsqd
_refine_ls_weighting_details 'w=1/[\s^2^(Fo^2^)+(0.0389P)^2^+0.7030P] where P=(Fo^2^+2Fc^2^)/3'
_refine_ls_weighting_scheme calc
_refine_ls_wR_factor_gt 0.0862
_refine_ls_wR_factor_ref 0.0943
_reflns_Friedel_coverage 0.000
_reflns_number_gt 3027
_reflns_number_total 3860
_reflns_threshold_expression 'I > 2\s(I)'
_cod_data_source_file jo9b01606_si_001.cif
_cod_data_source_block mo_170808LT_0m_a
_cod_depositor_comments
;
The following automatic conversions were performed:

data item '_exptl_crystal_density_meas' value 'not measured' was
changed to '?' -- the value is perceived as not measured.

Automatic conversion script
Id: cif_fix_values 6909 2019-04-08 15:41:33Z antanas 
;
_cod_original_sg_symbol_H-M 'P 21/c'
_cod_database_code 4034485
_shelx_space_group_comment
;
The symmetry employed for this shelxl refinement is uniquely defined
by the following loop, which should always be used as a source of
symmetry information in preference to the above space-group names.
They are only intended as comments.
;
_shelxl_version_number 2014/6

loop_
_space_group_symop_operation_xyz
'x, y, z'
'-x, y+1/2, -z+1/2'
'-x, -y, -z'
'x, -y-1/2, z-1/2'

loop_
_atom_site_label
_atom_site_type_symbol
_atom_site_fract_x
_atom_site_fract_y
_atom_site_fract_z
_atom_site_U_iso_or_equiv
_atom_site_adp_type
_atom_site_occupancy
_atom_site_site_symmetry_order
_atom_site_calc_flag
_atom_site_refinement_flags_posn
_atom_site_refinement_flags_adp
C1 C 0.26992(16) 0.48654(16) 0.38856(11) 0.0135(4) Uani 1 1 d . .
C2 C 0.16586(17) 0.45074(16) 0.34420(11) 0.0160(4) Uani 1 1 d . .
H2 H 0.1613 0.4668 0.2883 0.019 Uiso 1 1 calc R U
C3 C 0.06894(17) 0.39138(17) 0.38248(11) 0.0172(4) Uani 1 1 d . .
H3 H -0.0032 0.3686 0.3526 0.021 Uiso 1 1 calc R U
C4 C 0.07529(17) 0.36458(17) 0.46356(12) 0.0183(4) Uani 1 1 d . .
C5 C 0.18004(18) 0.40197(18) 0.50686(12) 0.0200(4) Uani 1 1 d . .
H5 H 0.1846 0.3850 0.5627 0.024 Uiso 1 1 calc R U
C6 C 0.27789(17) 0.46343(17) 0.47059(11) 0.0171(4) Uani 1 1 d . .
H6 H 0.3487 0.4892 0.5009 0.021 Uiso 1 1 calc R U
C7 C -0.02834(19) 0.29435(19) 0.50347(13) 0.0260(5) Uani 1 1 d . .
H7A H -0.1036 0.3011 0.4703 0.039 Uiso 1 1 calc R U
H7B H -0.0430 0.3324 0.5561 0.039 Uiso 1 1 calc R U
H7C H -0.0059 0.2038 0.5100 0.039 Uiso 1 1 calc R U
C8 C 0.35077(16) 0.72929(16) 0.33132(10) 0.0128(4) Uani 1 1 d . .
H8 H 0.4200 0.7747 0.3043 0.015 Uiso 1 1 calc R U
C9 C 0.33707(16) 0.78912(17) 0.41456(10) 0.0141(4) Uani 1 1 d . .
H9A H 0.2962 0.8734 0.4078 0.017 Uiso 1 1 calc R U
H9B H 0.2805 0.7341 0.4454 0.017 Uiso 1 1 calc R U
C10 C 0.45277(16) 0.80911(16) 0.46452(11) 0.0138(4) Uani 1 1 d . .
C11 C 0.45081(17) 0.78480(17) 0.54665(11) 0.0174(4) Uani 1 1 d . .
H11 H 0.3785 0.7495 0.5694 0.021 Uiso 1 1 calc R U
C12 C 0.55230(18) 0.81111(18) 0.59571(11) 0.0196(4) Uani 1 1 d . .
H12 H 0.5484 0.7946 0.6515 0.024 Uiso 1 1 calc R U
C13 C 0.65927(18) 0.86142(17) 0.56376(11) 0.0179(4) Uani 1 1 d . .
H13 H 0.7293 0.8805 0.5966 0.022 Uiso 1 1 calc R U
C14 C 0.65991(16) 0.88270(16) 0.48194(11) 0.0148(4) Uani 1 1 d . .
C15 C 0.56016(16) 0.85869(16) 0.43190(11) 0.0140(4) Uani 1 1 d . .
H15 H 0.5646 0.8757 0.3762 0.017 Uiso 1 1 calc R U
C24 C 0.23276(16) 0.74788(17) 0.27900(10) 0.0139(4) Uani 1 1 d . .
H24 H 0.1627 0.7011 0.3042 0.017 Uiso 1 1 calc R U
C25 C 0.19926(16) 0.88854(17) 0.27166(10) 0.0137(4) Uani 1 1 d . .
C26 C 0.09370(16) 0.93671(17) 0.30706(11) 0.0159(4) Uani 1 1 d . .
H26 H 0.0434 0.8818 0.3381 0.019 Uiso 1 1 calc R U
C27 C 0.06121(17) 1.06510(18) 0.29737(11) 0.0193(4) Uani 1 1 d . .
H27 H -0.0114 1.0976 0.3214 0.023 Uiso 1 1 calc R U
C28 C 0.13549(18) 1.14545(18) 0.25243(11) 0.0202(4) Uani 1 1 d . .
H28 H 0.1128 1.2327 0.2448 0.024 Uiso 1 1 calc R U
C29 C 0.24212(18) 1.09864(18) 0.21886(11) 0.0194(4) Uani 1 1 d . .
H29 H 0.2939 1.1543 0.1894 0.023 Uiso 1 1 calc R U
C30 C 0.27391(17) 0.97033(18) 0.22797(11) 0.0170(4) Uani 1 1 d . .
H30 H 0.3469 0.9384 0.2042 0.020 Uiso 1 1 calc R U
N1 N 0.77326(14) 0.93291(14) 0.44638(10) 0.0191(4) Uani 1 1 d . .
O1 O 0.39968(11) 0.51029(12) 0.25988(7) 0.0181(3) Uani 1 1 d . .
O2 O 0.50166(11) 0.55360(12) 0.39061(8) 0.0176(3) Uani 1 1 d . .
O3 O 0.84806(13) 0.98828(14) 0.48997(9) 0.0297(4) Uani 1 1 d . .
O4 O 0.78799(13) 0.91590(14) 0.37431(8) 0.0266(3) Uani 1 1 d . .
O5 O 0.24745(12) 0.70164(12) 0.19946(7) 0.0188(3) Uani 1 1 d . .
H5A H 0.2819 0.6295 0.2009 0.028 Uiso 1 1 calc R U
S1 S 0.39334(4) 0.56175(4) 0.34009(3) 0.01360(12) Uani 1 1 d . .

loop_
_atom_site_aniso_label
_atom_site_aniso_U_11
_atom_site_aniso_U_22
_atom_site_aniso_U_33
_atom_site_aniso_U_23
_atom_site_aniso_U_13
_atom_site_aniso_U_12
C1 0.0143(9) 0.0114(8) 0.0149(9) -0.0008(7) 0.0013(7) 0.0021(7)
C2 0.0178(9) 0.0142(8) 0.0159(10) -0.0002(7) -0.0014(8) 0.0005(7)
C3 0.0147(9) 0.0153(8) 0.0217(10) -0.0025(8) -0.0005(8) -0.0001(7)
C4 0.0202(10) 0.0119(8) 0.0229(10) 0.0002(8) 0.0053(8) 0.0040(7)
C5 0.0266(11) 0.0183(9) 0.0151(10) 0.0032(8) 0.0032(8) 0.0048(8)
C6 0.0186(9) 0.0166(9) 0.0161(10) -0.0011(8) -0.0027(8) 0.0037(8)
C7 0.0274(11) 0.0211(10) 0.0297(12) 0.0046(9) 0.0108(10) -0.0007(9)
C8 0.0109(9) 0.0133(8) 0.0143(9) 0.0005(7) 0.0002(7) -0.0002(7)
C9 0.0126(9) 0.0159(8) 0.0139(9) -0.0018(7) 0.0006(7) -0.0003(7)
C10 0.0156(9) 0.0105(8) 0.0153(9) -0.0030(7) -0.0002(7) 0.0012(7)
C11 0.0178(10) 0.0179(9) 0.0164(10) -0.0006(8) 0.0025(8) -0.0002(8)
C12 0.0251(10) 0.0209(10) 0.0128(10) 0.0001(8) -0.0019(8) 0.0019(8)
C13 0.0193(10) 0.0157(9) 0.0186(10) -0.0039(8) -0.0059(8) 0.0016(8)
C14 0.0128(9) 0.0125(8) 0.0190(10) -0.0019(7) 0.0005(8) 0.0004(7)
C15 0.0165(9) 0.0130(8) 0.0125(9) 0.0001(7) -0.0008(7) 0.0008(7)
C24 0.0134(9) 0.0164(9) 0.0119(9) -0.0006(7) 0.0008(7) -0.0012(7)
C25 0.0135(9) 0.0159(8) 0.0117(9) -0.0001(7) -0.0044(7) -0.0018(7)
C26 0.0131(9) 0.0202(9) 0.0144(9) 0.0010(8) -0.0024(7) -0.0031(8)
C27 0.0160(9) 0.0247(10) 0.0172(10) -0.0053(8) -0.0042(8) 0.0037(8)
C28 0.0265(11) 0.0162(9) 0.0178(10) -0.0017(8) -0.0088(8) 0.0019(8)
C29 0.0219(10) 0.0197(9) 0.0166(10) 0.0027(8) -0.0023(8) -0.0056(8)
C30 0.0144(9) 0.0208(9) 0.0159(10) 0.0010(8) -0.0002(8) -0.0014(8)
N1 0.0149(8) 0.0166(8) 0.0258(9) -0.0002(7) -0.0033(7) 0.0005(7)
O1 0.0175(7) 0.0210(7) 0.0159(7) -0.0055(6) 0.0025(6) 0.0015(5)
O2 0.0117(6) 0.0207(7) 0.0203(7) -0.0024(6) -0.0025(5) 0.0030(5)
O3 0.0192(7) 0.0342(8) 0.0354(9) -0.0080(7) -0.0065(7) -0.0106(6)
O4 0.0215(7) 0.0378(8) 0.0206(8) 0.0006(7) 0.0023(6) -0.0065(6)
O5 0.0231(7) 0.0190(7) 0.0142(7) -0.0035(5) -0.0030(6) 0.0018(6)
S1 0.0114(2) 0.0151(2) 0.0143(2) -0.00212(18) 0.00022(17) 0.00118(17)

loop_
_atom_type_symbol
_atom_type_description
_atom_type_scat_dispersion_real
_atom_type_scat_dispersion_imag
_atom_type_scat_source
C C 0.0033 0.0016 'International Tables Vol C Tables 4.2.6.8 and 6.1.1.4'
O O 0.0106 0.0060 'International Tables Vol C Tables 4.2.6.8 and 6.1.1.4'
S S 0.1246 0.1234 'International Tables Vol C Tables 4.2.6.8 and 6.1.1.4'
N N 0.0061 0.0033 'International Tables Vol C Tables 4.2.6.8 and 6.1.1.4'
H H 0.0000 0.0000 'International Tables Vol C Tables 4.2.6.8 and 6.1.1.4'

loop_
_geom_angle_atom_site_label_1
_geom_angle_atom_site_label_2
_geom_angle_atom_site_label_3
_geom_angle
C2 C1 C6 121.03(17)
C2 C1 S1 119.27(14)
C6 C1 S1 119.70(14)
C3 C2 C1 119.15(17)
C3 C2 H2 120.4
C1 C2 H2 120.4
C2 C3 C4 121.15(18)
C2 C3 H3 119.4
C4 C3 H3 119.4
C3 C4 C5 118.68(17)
C3 C4 C7 120.47(18)
C5 C4 C7 120.84(18)
C6 C5 C4 121.60(18)
C6 C5 H5 119.2
C4 C5 H5 119.2
C5 C6 C1 118.36(17)
C5 C6 H6 120.8
C1 C6 H6 120.8
C4 C7 H7A 109.5
C4 C7 H7B 109.5
H7A C7 H7B 109.5
C4 C7 H7C 109.5
H7A C7 H7C 109.5
H7B C7 H7C 109.5
C9 C8 C24 111.74(14)
C9 C8 S1 110.30(12)
C24 C8 S1 111.88(12)
C9 C8 H8 107.6
C24 C8 H8 107.6
S1 C8 H8 107.6
C10 C9 C8 117.83(15)
C10 C9 H9A 107.8
C8 C9 H9A 107.8
C10 C9 H9B 107.8
C8 C9 H9B 107.8
H9A C9 H9B 107.2
C15 C10 C11 118.61(17)
C15 C10 C9 121.69(16)
C11 C10 C9 119.58(16)
C12 C11 C10 121.38(17)
C12 C11 H11 119.3
C10 C11 H11 119.3
C13 C12 C11 120.33(18)
C13 C12 H12 119.8
C11 C12 H12 119.8
C12 C13 C14 117.31(17)
C12 C13 H13 121.3
C14 C13 H13 121.3
C15 C14 C13 123.62(17)
C15 C14 N1 118.05(16)
C13 C14 N1 118.32(16)
C14 C15 C10 118.73(17)
C14 C15 H15 120.6
C10 C15 H15 120.6
O5 C24 C25 106.38(14)
O5 C24 C8 112.40(14)
C25 C24 C8 111.16(14)
O5 C24 H24 108.9
C25 C24 H24 108.9
C8 C24 H24 108.9
C26 C25 C30 119.39(17)
C26 C25 C24 120.85(16)
C30 C25 C24 119.75(16)
C25 C26 C27 120.39(17)
C25 C26 H26 119.8
C27 C26 H26 119.8
C28 C27 C26 119.68(17)
C28 C27 H27 120.2
C26 C27 H27 120.2
C29 C28 C27 120.06(18)
C29 C28 H28 120.0
C27 C28 H28 120.0
C28 C29 C30 120.21(18)
C28 C29 H29 119.9
C30 C29 H29 119.9
C29 C30 C25 120.24(17)
C29 C30 H30 119.9
C25 C30 H30 119.9
O3 N1 O4 123.74(16)
O3 N1 C14 118.39(16)
O4 N1 C14 117.86(15)
C24 O5 H5A 109.5
O2 S1 O1 118.20(8)
O2 S1 C1 108.74(8)
O1 S1 C1 108.03(8)
O2 S1 C8 107.98(8)
O1 S1 C8 107.36(8)
C1 S1 C8 105.88(8)

loop_
_geom_bond_atom_site_label_1
_geom_bond_atom_site_label_2
_geom_bond_distance
C1 C2 1.389(3)
C1 C6 1.393(3)
C1 S1 1.7577(18)
C2 C3 1.383(3)
C2 H2 0.9500
C3 C4 1.384(3)
C3 H3 0.9500
C4 C5 1.390(3)
C4 C7 1.504(3)
C5 C6 1.386(3)
C5 H5 0.9500
C6 H6 0.9500
C7 H7A 0.9800
C7 H7B 0.9800
C7 H7C 0.9800
C8 C9 1.534(2)
C8 C24 1.548(2)
C8 S1 1.8121(18)
C8 H8 1.0000
C9 C10 1.508(2)
C9 H9A 0.9900
C9 H9B 0.9900
C10 C15 1.391(2)
C10 C11 1.397(3)
C11 C12 1.387(3)
C11 H11 0.9500
C12 C13 1.386(3)
C12 H12 0.9500
C13 C14 1.386(3)
C13 H13 0.9500
C14 C15 1.377(2)
C14 N1 1.468(2)
C15 H15 0.9500
C24 O5 1.426(2)
C24 C25 1.515(2)
C24 H24 1.0000
C25 C26 1.389(3)
C25 C30 1.390(3)
C26 C27 1.393(3)
C26 H26 0.9500
C27 C28 1.390(3)
C27 H27 0.9500
C28 C29 1.380(3)
C28 H28 0.9500
C29 C30 1.389(3)
C29 H29 0.9500
C30 H30 0.9500
N1 O3 1.225(2)
N1 O4 1.231(2)
O1 S1 1.4468(13)
O2 S1 1.4357(13)
O5 H5A 0.8400
